data_4070996
loop_
_publ_author_name
'Okazaki, Masaaki'
'Yamahira, Nobukazu'
'Minglana, Jim Josephus Gabrillo'
'Komuro, Takashi'
'Ogino, Hiroshi'
'Tobita, Hiromi'

_publ_section_title
;
 [Ru(xantsil)(CO)(\h6-toluene)]: Synthon for a Highly Unsaturated
 Ruthenium(II) Complex through Facile Dissociation of the Toluene Ligand
 [xantsil = (9,9-dimethylxanthene-4,5-diyl)bis(dimethylsilyl)]
;
_journal_issue 5
_journal_name_full Organometallics
_journal_page_first 918
_journal_paper_doi 10.1021/om701194e
_journal_volume 27
_journal_year 2008
_chemical_formula_moiety 'C28 H36 N4 O2 Ru Si2'
_chemical_formula_sum 'C28 H36 N4 O2 Ru Si2'
_chemical_formula_weight 617.86
_chemical_name_common 'complex 2'
_space_group_IT_number 62
_symmetry_cell_setting orthorhombic
_symmetry_Int_Tables_number 62
_symmetry_space_group_name_Hall '-P 2ac 2n'
_symmetry_space_group_name_H-M 'P n m a'
_atom_sites_solution_hydrogens geom
_atom_sites_solution_primary direct
_atom_sites_solution_secondary difmap
_audit_creation_method SHELXL-97
_cell_angle_alpha 90.00
_cell_angle_beta 90.00
_cell_angle_gamma 90.00
_cell_formula_units_Z 4
_cell_length_a 22.3683(7)
_cell_length_b 14.0012(3)
_cell_length_c 9.5533(2)
_cell_measurement_reflns_used 27150
_cell_measurement_temperature 150(2)
_cell_measurement_theta_max 54.94
_cell_measurement_theta_min 3.43
_cell_volume 2991.93(13)
_computing_structure_refinement 'SHELXL-97 (Sheldrick, 1997)'
_computing_structure_solution 'SHELXS-97 (Sheldrick, 1990)'
_diffrn_ambient_temperature 150(2)
_diffrn_measured_fraction_theta_full 0.939
_diffrn_measured_fraction_theta_max 0.939
_diffrn_measurement_device_type 'Rigaku RAXIS-RAPID Imaging Plate'
_diffrn_measurement_method \w
_diffrn_radiation_monochromator graphite
_diffrn_radiation_probe x-ray
_diffrn_radiation_type MoK\a
_diffrn_radiation_wavelength 0.71069
_diffrn_reflns_av_R_equivalents 0.0301
_diffrn_reflns_av_sigmaI/netI 0.0145
_diffrn_reflns_limit_h_max 29
_diffrn_reflns_limit_h_min -27
_diffrn_reflns_limit_k_max 16
_diffrn_reflns_limit_k_min -16
_diffrn_reflns_limit_l_max 12
_diffrn_reflns_limit_l_min -12
_diffrn_reflns_number 21810
_diffrn_reflns_theta_full 27.48
_diffrn_reflns_theta_max 27.48
_diffrn_reflns_theta_min 1.82
_diffrn_source 'fine-focus sealed tube'
_exptl_absorpt_coefficient_mu 0.635
_exptl_absorpt_correction_T_max 0.9392
_exptl_absorpt_correction_T_min 0.7853
_exptl_absorpt_correction_type numerical
_exptl_absorpt_process_details Higashi
_exptl_crystal_colour colorless
_exptl_crystal_density_diffrn 1.372
_exptl_crystal_density_method 'not measured'
_exptl_crystal_description block
_exptl_crystal_F_000 1280
_exptl_crystal_size_max 0.40
_exptl_crystal_size_mid 0.40
_exptl_crystal_size_min 0.10
_refine_diff_density_max 0.439
_refine_diff_density_min -0.549
_refine_diff_density_rms 0.076
_refine_ls_extinction_method none
_refine_ls_goodness_of_fit_ref 1.195
_refine_ls_hydrogen_treatment constr
_refine_ls_matrix_type full
_refine_ls_number_parameters 194
_refine_ls_number_reflns 3355
_refine_ls_number_restraints 0
_refine_ls_restrained_S_all 1.195
_refine_ls_R_factor_all 0.0287
_refine_ls_R_factor_gt 0.0273
_refine_ls_shift/su_max 0.442
_refine_ls_shift/su_mean 0.002
_refine_ls_structure_factor_coef Fsqd
_refine_ls_weighting_details 'calc w=1/[\s^2^(Fo^2^)+(0.0260P)^2^+2.3928P] where P=(Fo^2^+2Fc^2^)/3'
_refine_ls_weighting_scheme calc
_refine_ls_wR_factor_gt 0.0653
_refine_ls_wR_factor_ref 0.0660
_reflns_number_gt 3241
_reflns_number_total 3355
_reflns_threshold_expression >2sigma(I)
_cod_data_source_file om701194e-file003.cif
_cod_data_source_block 2/CH3CN
_cod_database_code 4070996

loop_
_symmetry_equiv_pos_as_xyz
'x, y, z'
'-x+1/2, -y, z+1/2'
'x+1/2, -y+1/2, -z+1/2'
'-x, y+1/2, -z'
'-x, -y, -z'
'x-1/2, y, -z-1/2'
'-x-1/2, y-1/2, z-1/2'
'x, -y-1/2, z'

loop_
_atom_site_label
_atom_site_type_symbol
_atom_site_fract_x
_atom_site_fract_y
_atom_site_fract_z
_atom_site_U_iso_or_equiv
_atom_site_adp_type
_atom_site_occupancy
_atom_site_symmetry_multiplicity
_atom_site_calc_flag
_atom_site_refinement_flags
Ru1 Ru 0.910916(8) 0.2500 0.097287(18) 0.01744(7) Uani 1 2 d S
Si1 Si 0.919136(19) 0.12265(3) 0.26372(5) 0.01858(10) Uani 1 1 d .
N1 N 0.89675(6) 0.14384(12) -0.06936(15) 0.0243(3) Uani 1 1 d .
N2 N 0.81658(9) 0.2500 0.1172(2) 0.0211(4) Uani 1 2 d S
O1 O 0.85239(7) 0.2500 0.44419(17) 0.0178(3) Uani 1 2 d S
C1 C 0.99176(12) 0.2500 0.1109(3) 0.0274(6) Uani 1 2 d S
O2 O 1.04341(8) 0.2500 0.1252(2) 0.0444(6) Uani 1 2 d S
C2 C 0.89007(8) 0.08942(14) -0.15602(18) 0.0252(4) Uani 1 1 d .
C3 C 0.88173(10) 0.01854(17) -0.2662(2) 0.0384(5) Uani 1 1 d .
H1 H 0.8928 -0.0447 -0.2307 0.058 Uiso 1 1 calc R
H2 H 0.9070 0.0347 -0.3465 0.058 Uiso 1 1 calc R
H3 H 0.8397 0.0180 -0.2953 0.058 Uiso 1 1 calc R
C4 C 0.76659(11) 0.2500 0.1377(3) 0.0264(5) Uani 1 2 d S
C5 C 0.70283(13) 0.2500 0.1681(4) 0.0542(10) Uani 1 2 d S
H4 H 0.6808 0.2734 0.0862 0.081 Uiso 0.50 1 calc PR
H5 H 0.6949 0.2918 0.2482 0.081 Uiso 0.50 1 calc PR
H6 H 0.6898 0.1849 0.1901 0.081 Uiso 0.50 1 calc PR
C6 C 0.97596(8) 0.12914(15) 0.41006(18) 0.0282(4) Uani 1 1 d .
H7 H 0.9821 0.0652 0.4492 0.042 Uiso 1 1 calc R
H8 H 0.9613 0.1720 0.4835 0.042 Uiso 1 1 calc R
H9 H 1.0139 0.1536 0.3733 0.042 Uiso 1 1 calc R
C7 C 0.93940(9) 0.00535(14) 0.1767(2) 0.0294(4) Uani 1 1 d .
H10 H 0.9775 0.0124 0.1269 0.044 Uiso 1 1 calc R
H11 H 0.9080 -0.0124 0.1100 0.044 Uiso 1 1 calc R
H12 H 0.9432 -0.0446 0.2480 0.044 Uiso 1 1 calc R
C8 C 0.84669(7) 0.09308(13) 0.36186(16) 0.0190(3) Uani 1 1 d .
C9 C 0.81636(8) 0.00607(13) 0.36327(18) 0.0238(4) Uani 1 1 d .
H13 H 0.8331 -0.0472 0.3157 0.029 Uiso 1 1 calc R
C10 C 0.76199(8) -0.00430(14) 0.43303(19) 0.0279(4) Uani 1 1 d .
H14 H 0.7427 -0.0648 0.4346 0.033 Uiso 1 1 calc R
C11 C 0.73580(8) 0.07293(13) 0.50006(18) 0.0246(4) Uani 1 1 d .
H15 H 0.6981 0.0654 0.5443 0.029 Uiso 1 1 calc R
C12 C 0.76421(7) 0.16156(12) 0.50327(16) 0.0183(3) Uani 1 1 d .
C13 C 0.81964(7) 0.16633(12) 0.43756(16) 0.0168(3) Uani 1 1 d .
C14 C 0.74007(10) 0.2500 0.5781(2) 0.0191(5) Uani 1 2 d S
C15 C 0.76350(13) 0.2500 0.7297(2) 0.0270(5) Uani 1 2 d S
H16 H 0.7538 0.3111 0.7744 0.041 Uiso 0.50 1 calc PR
H17 H 0.8070 0.2411 0.7293 0.041 Uiso 0.50 1 calc PR
H18 H 0.7447 0.1978 0.7820 0.041 Uiso 0.50 1 calc PR
C16 C 0.67154(11) 0.2500 0.5803(3) 0.0303(6) Uani 1 2 d S
H19 H 0.6574 0.2138 0.6616 0.045 Uiso 0.50 1 calc PR
H20 H 0.6564 0.2203 0.4944 0.045 Uiso 0.50 1 calc PR
H21 H 0.6570 0.3159 0.5862 0.045 Uiso 0.50 1 calc PR
N3 N 0.89342(14) -0.2500 0.4134(3) 0.0664(11) Uani 1 2 d S
C17 C 0.93239(13) -0.2500 0.3391(3) 0.0350(7) Uani 1 2 d S
C18 C 0.98110(13) -0.2500 0.2401(3) 0.0329(6) Uani 1 2 d S
H22 H 0.9896 -0.3157 0.2107 0.049 Uiso 0.50 1 calc PR
H23 H 1.0168 -0.2226 0.2841 0.049 Uiso 0.50 1 calc PR
H24 H 0.9701 -0.2117 0.1581 0.049 Uiso 0.50 1 calc PR

loop_
_atom_site_aniso_label
_atom_site_aniso_U_11
_atom_site_aniso_U_22
_atom_site_aniso_U_33
_atom_site_aniso_U_23
_atom_site_aniso_U_13
_atom_site_aniso_U_12
Ru1 0.01780(10) 0.01883(12) 0.01568(10) 0.000 0.00105(6) 0.000
Si1 0.0203(2) 0.0163(3) 0.0192(2) -0.00077(17) 0.00149(15) 0.00291(17)
N1 0.0259(7) 0.0264(9) 0.0205(7) -0.0010(6) 0.0003(5) 0.0009(6)
N2 0.0235(10) 0.0209(12) 0.0190(9) 0.000 -0.0023(7) 0.000
O1 0.0173(7) 0.0126(9) 0.0235(8) 0.000 0.0010(6) 0.000
C1 0.0275(12) 0.0346(17) 0.0201(11) 0.000 0.0054(9) 0.000
O2 0.0188(9) 0.0780(18) 0.0365(11) 0.000 0.0040(8) 0.000
C2 0.0254(8) 0.0277(11) 0.0225(8) 0.0009(7) 0.0011(6) 0.0005(7)
C3 0.0477(12) 0.0369(13) 0.0307(10) -0.0126(9) 0.0004(8) -0.0039(10)
C4 0.0268(12) 0.0317(16) 0.0206(11) 0.000 -0.0045(9) 0.000
C5 0.0223(13) 0.100(3) 0.0409(17) 0.000 -0.0032(12) 0.000
C6 0.0289(9) 0.0268(11) 0.0290(9) 0.0025(8) -0.0053(7) 0.0059(7)
C7 0.0362(9) 0.0204(11) 0.0316(9) -0.0029(7) 0.0070(7) 0.0070(7)
C8 0.0237(7) 0.0169(9) 0.0164(7) 0.0001(6) 0.0001(6) 0.0012(6)
C9 0.0329(9) 0.0156(10) 0.0228(8) -0.0035(6) 0.0023(7) -0.0012(7)
C10 0.0362(10) 0.0186(10) 0.0289(9) -0.0034(7) 0.0034(7) -0.0103(7)
C11 0.0257(8) 0.0248(11) 0.0232(8) -0.0011(7) 0.0038(6) -0.0074(7)
C12 0.0219(7) 0.0174(9) 0.0156(7) -0.0001(6) 0.0001(5) -0.0011(6)
C13 0.0204(7) 0.0132(9) 0.0169(7) 0.0015(6) -0.0015(5) -0.0019(6)
C14 0.0214(11) 0.0177(13) 0.0184(10) 0.000 0.0032(8) 0.000
C15 0.0437(15) 0.0185(14) 0.0188(11) 0.000 0.0002(10) 0.000
C16 0.0220(12) 0.0299(16) 0.0391(15) 0.000 0.0092(10) 0.000
N3 0.0340(14) 0.128(4) 0.0371(16) 0.000 0.0050(12) 0.000
C17 0.0307(13) 0.049(2) 0.0256(13) 0.000 -0.0045(11) 0.000
C18 0.0362(14) 0.0292(17) 0.0333(14) 0.000 0.0065(11) 0.000

loop_
_atom_type_symbol
_atom_type_description
_atom_type_scat_dispersion_real
_atom_type_scat_dispersion_imag
_atom_type_scat_source
C C 0.0033 0.0016 'International Tables Vol C Tables 4.2.6.8 and 6.1.1.4'
H H 0.0000 0.0000 'International Tables Vol C Tables 4.2.6.8 and 6.1.1.4'
N N 0.0061 0.0033 'International Tables Vol C Tables 4.2.6.8 and 6.1.1.4'
O O 0.0106 0.0060 'International Tables Vol C Tables 4.2.6.8 and 6.1.1.4'
Si Si 0.0817 0.0704 'International Tables Vol C Tables 4.2.6.8 and 6.1.1.4'
Ru Ru -1.2594 0.8363 'International Tables Vol C Tables 4.2.6.8 and 6.1.1.4'

loop_
_geom_angle_atom_site_label_1
_geom_angle_atom_site_label_2
_geom_angle_atom_site_label_3
_geom_angle
_geom_angle_site_symmetry_1
_geom_angle_site_symmetry_3
C1 Ru1 N2 170.73(9) . .
C1 Ru1 N1 101.28(7) . .
N2 Ru1 N1 85.50(5) . .
C1 Ru1 N1 101.28(7) . 8_565
N2 Ru1 N1 85.50(5) . 8_565
N1 Ru1 N1 84.96(8) . 8_565
C1 Ru1 Si1 82.87(5) . 8_565
N2 Ru1 Si1 90.97(4) . 8_565
N1 Ru1 Si1 173.51(4) . 8_565
N1 Ru1 Si1 89.34(4) 8_565 8_565
C1 Ru1 Si1 82.87(5) . .
N2 Ru1 Si1 90.97(4) . .
N1 Ru1 Si1 89.34(4) . .
N1 Ru1 Si1 173.51(4) 8_565 .
Si1 Ru1 Si1 96.17(2) 8_565 .
C6 Si1 C7 101.84(9) . .
C6 Si1 C8 102.52(8) . .
C7 Si1 C8 103.27(8) . .
C6 Si1 Ru1 120.41(7) . .
C7 Si1 Ru1 111.83(6) . .
C8 Si1 Ru1 114.85(5) . .
C2 N1 Ru1 179.18(15) . .
C4 N2 Ru1 175.2(2) . .
C13 O1 C13 115.77(17) . 8_565
O2 C1 Ru1 177.4(2) . .
N1 C2 C3 179.3(2) . .
N2 C4 C5 178.4(3) . .
C13 C8 C9 115.26(14) . .
C13 C8 Si1 117.51(13) . .
C9 C8 Si1 127.20(13) . .
C10 C9 C8 121.33(16) . .
C11 C10 C9 120.53(17) . .
C10 C11 C12 120.77(15) . .
C13 C12 C11 116.03(15) . .
C13 C12 C14 119.15(15) . .
C11 C12 C14 124.77(15) . .
O1 C13 C12 119.47(15) . .
O1 C13 C8 114.66(14) . .
C12 C13 C8 125.87(15) . .
C12 C14 C12 108.23(18) . 8_565
C12 C14 C16 111.08(13) . .
C12 C14 C16 111.08(13) 8_565 .
C12 C14 C15 108.64(13) . .
C12 C14 C15 108.64(13) 8_565 .
C16 C14 C15 109.1(2) . .
N3 C17 C18 178.2(3) . .

loop_
_geom_bond_atom_site_label_1
_geom_bond_atom_site_label_2
_geom_bond_distance
_geom_bond_site_symmetry_2
Ru1 C1 1.813(3) .
Ru1 N2 2.119(2) .
Ru1 N1 2.2010(16) .
Ru1 N1 2.2010(16) 8_565
Ru1 Si1 2.3960(5) 8_565
Ru1 Si1 2.3960(5) .
Si1 C6 1.8916(18) .
Si1 C7 1.8958(19) .
Si1 C8 1.9175(17) .
N1 C2 1.135(2) .
N2 C4 1.135(3) .
O1 C13 1.3832(18) .
O1 C13 1.3832(18) 8_565
C1 O2 1.163(3) .
C2 C3 1.458(3) .
C4 C5 1.455(4) .
C8 C13 1.393(2) .
C8 C9 1.394(2) .
C9 C10 1.394(2) .
C10 C11 1.387(3) .
C11 C12 1.395(2) .
C12 C13 1.391(2) .
C12 C14 1.528(2) .
C14 C12 1.528(2) 8_565
C14 C16 1.533(3) .
C14 C15 1.541(3) .
N3 C17 1.124(4) .
C17 C18 1.443(4) .
